data_4124601
loop_
_publ_author_name
'Mo, Zhenbo'
'Kolychev, Eugene L.'
'Rit, Arnab'
'Campos, Jes\'us'
'Niu, Haoyu'
'Aldridge, Simon'

_publ_section_title
;
 Facile Reversibility by Design: Tuning Small Molecule Capture and
 Activation by Single Component Frustrated Lewis Pairs.
;
_journal_issue 38
_journal_name_full 'Journal of the American Chemical Society'
_journal_page_first 12227
_journal_page_last 12230
_journal_paper_doi 10.1021/jacs.5b08614
_journal_volume 137
_journal_year 2015
_chemical_formula_moiety 'C45 H34 B1 F10 O1 P1'
_chemical_formula_sum 'C45 H34 B F10 O P'
_chemical_formula_weight 822.53
_space_group_IT_number 2
_symmetry_cell_setting triclinic
_symmetry_space_group_name_Hall '-P 1'
_symmetry_space_group_name_H-M 'P -1'
_atom_sites_solution_hydrogens difmap
_atom_sites_solution_primary other
_audit_creation_date 2015-04-07
_audit_creation_method CRYSTALS_ver_14.43
_cell_angle_alpha 106.8979(11)
_cell_angle_beta 104.2042(10)
_cell_angle_gamma 94.5848(12)
_cell_formula_units_Z 2
_cell_length_a 10.6337(2)
_cell_length_b 13.4784(3)
_cell_length_c 14.6502(3)
_cell_measurement_reflns_used 8231
_cell_measurement_temperature 150
_cell_measurement_theta_max 27
_cell_measurement_theta_min 5
_cell_volume 1921.59(7)
_computing_cell_refinement 'DENZO/SCALEPACK (Otwinowski & Minor, 1997)'
_computing_data_collection 'COLLECT (Nonius, 2001).'
_computing_data_reduction 'DENZO/SCALEPACK (Otwinowski & Minor, 1997)'
_computing_molecular_graphics 'CAMERON (Watkin et al., 1996)'
_computing_publication_material 'CRYSTALS (Betteridge et al., 2003)'
_computing_structure_refinement 'CRYSTALS (Betteridge et al., 2003)'
_computing_structure_solution 'Superflip (Palatinus & Chapuis, 2007)'
_diffrn_ambient_temperature 150
_diffrn_measured_fraction_theta_full 0.992
_diffrn_measured_fraction_theta_max 0.991
_diffrn_measurement_device Area
_diffrn_measurement_device_type 'Nonius KappaCCD'
_diffrn_measurement_method \w
_diffrn_radiation_monochromator graphite
_diffrn_radiation_type 'Mo K\a'
_diffrn_radiation_wavelength 0.71073
_diffrn_reflns_av_R_equivalents 0.028
_diffrn_reflns_limit_h_max 13
_diffrn_reflns_limit_h_min -13
_diffrn_reflns_limit_k_max 17
_diffrn_reflns_limit_k_min -17
_diffrn_reflns_limit_l_max 18
_diffrn_reflns_limit_l_min -19
_diffrn_reflns_number 61950
_diffrn_reflns_theta_full 26.929
_diffrn_reflns_theta_max 27.478
_diffrn_reflns_theta_min 5.116
_diffrn_standards_number 0
_exptl_absorpt_coefficient_mu 0.156
_exptl_absorpt_correction_T_max 0.93
_exptl_absorpt_correction_T_min 0.00
_exptl_absorpt_correction_type multi-scan
_exptl_absorpt_process_details 'DENZO/SCALEPACK (Otwinowski & Minor, 1997)'
_exptl_crystal_colour yellow
_exptl_crystal_density_diffrn 1.421
_exptl_crystal_density_method 'not measured'
_exptl_crystal_description block
_exptl_crystal_F_000 844
_exptl_crystal_size_max 0.470
_exptl_crystal_size_mid 0.450
_exptl_crystal_size_min 0.430
_refine_diff_density_max 0.49
_refine_diff_density_min -0.41
_refine_ls_extinction_method None
_refine_ls_goodness_of_fit_ref 0.9702
_refine_ls_hydrogen_treatment constr
_refine_ls_matrix_type full
_refine_ls_number_parameters 523
_refine_ls_number_reflns 8735
_refine_ls_number_restraints 0
_refine_ls_R_factor_all 0.0741
_refine_ls_R_factor_gt 0.0464
_refine_ls_shift/su_max 0.0003295
_refine_ls_shift/su_mean 0.0000242
_refine_ls_structure_factor_coef Fsqd
_refine_ls_weighting_details
;
 Method, part 1, Chebychev polynomial, (Watkin, 1994, Prince, 1982) 
 [weight] = 1.0/[A~0~*T~0~(x)+A~1~*T~1~(x) ... +A~n-1~]*T~n-1~(x)] 
 where A~i~ are the Chebychev coefficients listed below and x= Fcalc/Fmax 
 Method = Robust Weighting (Prince, 1982) 
 W = [weight] * [1-(deltaF/6*sigmaF)^2^]^2^ 
 A~i~ are: 
 18.5 27.5 13.4 3.44 
;
_refine_ls_weighting_scheme calc
_refine_ls_wR_factor_all 0.1355
_refine_ls_wR_factor_gt 0.1066
_refine_ls_wR_factor_ref 0.1354
_reflns_limit_h_max 13
_reflns_limit_h_min -13
_reflns_limit_k_max 16
_reflns_limit_k_min -17
_reflns_limit_l_max 19
_reflns_limit_l_min 0
_reflns_number_gt 6275
_reflns_number_total 8736
_reflns_threshold_expression I>2.0\s(I)
_oxford_diffrn_Wilson_B_factor 2.42
_oxford_diffrn_Wilson_scale 6.97
_oxford_refine_ls_r_factor_ref 0.0741
_oxford_refine_ls_scale 0.4292(5)
_oxford_reflns_number_all 8736
_oxford_reflns_threshold_expression_ref I>-3.0\s(I)
_oxford_structure_analysis_title 019zmek15
_cod_data_source_file ja5b08614_si_002.cif
_cod_data_source_block 4a
_cod_depositor_comments
;
The following automatic conversions were performed:

'_atom_sites_solution_primary' value 'Other' changed to 'other'
according to
/usr/data/users/saulius/crontab/automatic-downloads/current/ACS/lib/dictionaries/cif_core.dic
dictionary named 'cif_core.dic' version 2.4.2 from 2011-04-26.

Automatic conversion script
Id: cif_fix_values 3271 2015-04-21 07:52:19Z andrius 
;
_cod_original_sg_symbol_H-M 'P -1 '
_cod_original_formula_sum 'C45 H34 B1 F10 O1 P1'
_cod_database_code 4124601

loop_
_symmetry_equiv_pos_as_xyz
x,y,z
-x,-y,-z

loop_
_atom_site_label
_atom_site_type_symbol
_atom_site_fract_x
_atom_site_fract_y
_atom_site_fract_z
_atom_site_U_iso_or_equiv
_atom_site_occupancy
_atom_site_adp_type
_atom_site_refinement_flags_posn
P1 P 0.78727(6) 0.28075(5) 0.27590(4) 0.0258 1.0000 Uani .
C2 C 0.6515(2) 0.20972(17) 0.16477(16) 0.0248 1.0000 Uani .
C3 C 0.5464(2) 0.13919(18) 0.16406(17) 0.0282 1.0000 Uani .
C4 C 0.4356(2) 0.10255(18) 0.08249(17) 0.0298 1.0000 Uani .
C5 C 0.4277(2) 0.13466(18) -0.00003(17) 0.0286 1.0000 Uani .
C6 C 0.5304(2) 0.20286(17) -0.00359(16) 0.0250 1.0000 Uani .
C7 C 0.6389(2) 0.23933(16) 0.07959(16) 0.0239 1.0000 Uani .
O8 O 0.74362(14) 0.30868(12) 0.08066(11) 0.0265 1.0000 Uani .
C9 C 0.7105(2) 0.37932(17) 0.02991(16) 0.0248 1.0000 Uani .
C10 C 0.7877(2) 0.47942(18) 0.06993(16) 0.0270 1.0000 Uani .
C11 C 0.7486(2) 0.55326(19) 0.02215(18) 0.0306 1.0000 Uani .
C12 C 0.6408(2) 0.5266(2) -0.06143(18) 0.0333 1.0000 Uani .
C13 C 0.5696(2) 0.42562(19) -0.09956(17) 0.0308 1.0000 Uani .
C14 C 0.6034(2) 0.34954(18) -0.05487(16) 0.0265 1.0000 Uani .
C15 C 0.5358(2) 0.23531(18) -0.09418(16) 0.0272 1.0000 Uani .
C16 C 0.3999(2) 0.2197(2) -0.16683(18) 0.0344 1.0000 Uani .
C17 C 0.6219(3) 0.1669(2) -0.14807(18) 0.0345 1.0000 Uani .
B18 B 0.9141(2) 0.5113(2) 0.15855(19) 0.0273 1.0000 Uani .
C19 C 1.0193(2) 0.43900(18) 0.17710(17) 0.0283 1.0000 Uani .
C20 C 1.1082(2) 0.45729(18) 0.27023(17) 0.0310 1.0000 Uani .
F21 F 1.09589(15) 0.53211(12) 0.35023(11) 0.0412 1.0000 Uani .
C22 C 1.2108(2) 0.40254(19) 0.28700(19) 0.0342 1.0000 Uani .
F23 F 1.29406(15) 0.42480(13) 0.37783(12) 0.0451 1.0000 Uani .
C24 C 1.2272(2) 0.32377(19) 0.2085(2) 0.0341 1.0000 Uani .
F25 F 1.32858(15) 0.27236(13) 0.22276(13) 0.0465 1.0000 Uani .
C26 C 1.1405(2) 0.30003(19) 0.11557(19) 0.0335 1.0000 Uani .
C27 C 1.0399(2) 0.35688(18) 0.10097(17) 0.0292 1.0000 Uani .
F28 F 0.96368(14) 0.33314(12) 0.00695(10) 0.0364 1.0000 Uani .
F29 F 1.15669(16) 0.22349(13) 0.03880(12) 0.0472 1.0000 Uani .
C30 C 0.9468(2) 0.63007(18) 0.22833(16) 0.0283 1.0000 Uani .
C31 C 1.0609(2) 0.69562(19) 0.23986(17) 0.0299 1.0000 Uani .
F32 F 1.14907(14) 0.65769(11) 0.19191(11) 0.0386 1.0000 Uani .
C33 C 1.0899(2) 0.79974(19) 0.29817(18) 0.0321 1.0000 Uani .
F34 F 1.19936(15) 0.86069(12) 0.30462(12) 0.0434 1.0000 Uani .
C35 C 1.0039(2) 0.84149(18) 0.35028(18) 0.0328 1.0000 Uani .
F36 F 1.03239(17) 0.94174(12) 0.40830(12) 0.0463 1.0000 Uani .
C37 C 0.8902(2) 0.7788(2) 0.34222(17) 0.0318 1.0000 Uani .
C38 C 0.8635(2) 0.67566(19) 0.28154(17) 0.0293 1.0000 Uani .
F39 F 0.75161(14) 0.61665(12) 0.27711(11) 0.0378 1.0000 Uani .
F40 F 0.80722(15) 0.81883(13) 0.39383(11) 0.0431 1.0000 Uani .
C41 C 0.7140(2) 0.25794(18) 0.37154(16) 0.0269 1.0000 Uani .
C42 C 0.6469(2) 0.3384(2) 0.41152(17) 0.0330 1.0000 Uani .
C43 C 0.6314(3) 0.4315(2) 0.3750(2) 0.0421 1.0000 Uani .
C44 C 0.5892(2) 0.3313(2) 0.48569(18) 0.0385 1.0000 Uani .
C45 C 0.5958(2) 0.2469(3) 0.52147(19) 0.0429 1.0000 Uani .
C46 C 0.5326(3) 0.2420(3) 0.6026(2) 0.0633 1.0000 Uani .
C47 C 0.6593(2) 0.1673(2) 0.47998(19) 0.0405 1.0000 Uani .
C48 C 0.7179(2) 0.1698(2) 0.40512(17) 0.0326 1.0000 Uani .
C49 C 0.7794(3) 0.0764(2) 0.3625(2) 0.0425 1.0000 Uani .
C50 C 0.9321(2) 0.21398(17) 0.28217(16) 0.0267 1.0000 Uani .
C51 C 0.9578(2) 0.13405(18) 0.20525(17) 0.0291 1.0000 Uani .
C52 C 0.8631(2) 0.0851(2) 0.10292(18) 0.0370 1.0000 Uani .
C53 C 1.0777(2) 0.09676(19) 0.22309(19) 0.0333 1.0000 Uani .
C54 C 1.1747(2) 0.13635(19) 0.31321(19) 0.0334 1.0000 Uani .
C55 C 1.3039(3) 0.0955(2) 0.3292(2) 0.0444 1.0000 Uani .
C56 C 1.1499(2) 0.2165(2) 0.38695(18) 0.0340 1.0000 Uani .
C57 C 1.0327(2) 0.25717(19) 0.37359(17) 0.0308 1.0000 Uani .
C58 C 1.0173(3) 0.3463(2) 0.45866(18) 0.0385 1.0000 Uani .
H31 H 0.5512 0.1171 0.2223 0.0352 1.0000 Uiso R
H41 H 0.3641 0.0539 0.0833 0.0365 1.0000 Uiso R
H51 H 0.3496 0.1100 -0.0552 0.0351 1.0000 Uiso R
H111 H 0.7990 0.6237 0.0489 0.0387 1.0000 Uiso R
H121 H 0.6156 0.5793 -0.0929 0.0397 1.0000 Uiso R
H131 H 0.4944 0.4075 -0.1571 0.0376 1.0000 Uiso R
H161 H 0.4072 0.2409 -0.2252 0.0524 1.0000 Uiso R
H162 H 0.3427 0.2634 -0.1342 0.0531 1.0000 Uiso R
H163 H 0.3601 0.1459 -0.1913 0.0530 1.0000 Uiso R
H173 H 0.6301 0.1887 -0.2052 0.0524 1.0000 Uiso R
H172 H 0.7091 0.1751 -0.1014 0.0525 1.0000 Uiso R
H171 H 0.5809 0.0936 -0.1718 0.0527 1.0000 Uiso R
H431 H 0.5819 0.4783 0.4119 0.0644 1.0000 Uiso R
H432 H 0.7168 0.4712 0.3848 0.0641 1.0000 Uiso R
H433 H 0.5842 0.4090 0.3040 0.0647 1.0000 Uiso R
H441 H 0.5408 0.3860 0.5113 0.0463 1.0000 Uiso R
H461 H 0.5201 0.1696 0.6033 0.0986 1.0000 Uiso R
H462 H 0.5909 0.2861 0.6664 0.0980 1.0000 Uiso R
H463 H 0.4476 0.2656 0.5905 0.0987 1.0000 Uiso R
H471 H 0.6634 0.1079 0.5032 0.0492 1.0000 Uiso R
H491 H 0.7452 0.0163 0.3791 0.0649 1.0000 Uiso R
H492 H 0.8753 0.0926 0.3899 0.0648 1.0000 Uiso R
H493 H 0.7572 0.0599 0.2892 0.0646 1.0000 Uiso R
H521 H 0.8970 0.0266 0.0645 0.0567 1.0000 Uiso R
H522 H 0.8505 0.1382 0.0680 0.0574 1.0000 Uiso R
H523 H 0.7767 0.0576 0.1074 0.0568 1.0000 Uiso R
H531 H 1.0942 0.0415 0.1700 0.0407 1.0000 Uiso R
H551 H 1.3173 0.0734 0.3880 0.0679 1.0000 Uiso R
H552 H 1.3756 0.1520 0.3420 0.0683 1.0000 Uiso R
H553 H 1.3029 0.0344 0.2713 0.0683 1.0000 Uiso R
H561 H 1.2173 0.2457 0.4499 0.0418 1.0000 Uiso R
H581 H 1.1038 0.3754 0.5048 0.0588 1.0000 Uiso R
H582 H 0.9787 0.4011 0.4340 0.0591 1.0000 Uiso R
H583 H 0.9614 0.3185 0.4929 0.0595 1.0000 Uiso R

loop_
_atom_site_aniso_label
_atom_site_aniso_U_11
_atom_site_aniso_U_22
_atom_site_aniso_U_33
_atom_site_aniso_U_23
_atom_site_aniso_U_13
_atom_site_aniso_U_12
P1 0.0256(3) 0.0276(3) 0.0231(3) 0.0072(2) 0.0062(2) 0.0034(2)
C2 0.0238(10) 0.0254(10) 0.0248(10) 0.0068(8) 0.0074(8) 0.0040(8)
C3 0.0288(11) 0.0291(11) 0.0272(11) 0.0093(9) 0.0094(9) 0.0028(9)
C4 0.0265(11) 0.0291(11) 0.0321(11) 0.0076(9) 0.0100(9) -0.0017(9)
C5 0.0232(10) 0.0297(11) 0.0298(11) 0.0066(9) 0.0059(8) 0.0018(8)
C6 0.0248(10) 0.0254(10) 0.0241(10) 0.0054(8) 0.0083(8) 0.0054(8)
C7 0.0209(9) 0.0249(10) 0.0276(10) 0.0084(8) 0.0096(8) 0.0041(8)
O8 0.0227(7) 0.0298(8) 0.0285(8) 0.0138(6) 0.0050(6) 0.0025(6)
C9 0.0243(10) 0.0294(11) 0.0255(10) 0.0131(9) 0.0094(8) 0.0075(8)
C10 0.0252(10) 0.0294(11) 0.0284(11) 0.0111(9) 0.0085(8) 0.0050(8)
C11 0.0298(11) 0.0305(11) 0.0326(12) 0.0119(9) 0.0087(9) 0.0039(9)
C12 0.0330(12) 0.0367(13) 0.0346(12) 0.0188(10) 0.0079(10) 0.0081(10)
C13 0.0272(11) 0.0388(12) 0.0279(11) 0.0148(10) 0.0056(9) 0.0056(9)
C14 0.0259(10) 0.0304(11) 0.0230(10) 0.0085(8) 0.0067(8) 0.0041(8)
C15 0.0274(11) 0.0299(11) 0.0235(10) 0.0087(9) 0.0055(8) 0.0043(9)
C16 0.0335(12) 0.0354(12) 0.0288(11) 0.0095(10) 0.0009(9) 0.0017(10)
C17 0.0388(13) 0.0372(13) 0.0289(11) 0.0095(10) 0.0122(10) 0.0097(10)
B18 0.0249(11) 0.0312(12) 0.0272(12) 0.0108(10) 0.0089(9) 0.0023(9)
C19 0.0245(10) 0.0284(11) 0.0321(11) 0.0097(9) 0.0085(9) 0.0029(8)
C20 0.0303(11) 0.0289(11) 0.0305(11) 0.0070(9) 0.0060(9) 0.0031(9)
F21 0.0452(8) 0.0385(8) 0.0304(7) 0.0037(6) 0.0009(6) 0.0113(6)
C22 0.0282(11) 0.0337(12) 0.0360(12) 0.0122(10) 0.0003(9) 0.0018(9)
F23 0.0359(8) 0.0448(9) 0.0438(9) 0.0140(7) -0.0074(6) 0.0051(7)
C24 0.0257(11) 0.0337(12) 0.0479(14) 0.0179(11) 0.0119(10) 0.0103(9)
F25 0.0327(8) 0.0493(9) 0.0631(10) 0.0229(8) 0.0139(7) 0.0180(7)
C26 0.0306(12) 0.0325(12) 0.0380(13) 0.0081(10) 0.0140(10) 0.0069(9)
C27 0.0261(10) 0.0328(12) 0.0281(11) 0.0086(9) 0.0085(9) 0.0029(9)
F28 0.0326(7) 0.0444(8) 0.0277(7) 0.0056(6) 0.0069(6) 0.0080(6)
F29 0.0483(9) 0.0467(9) 0.0475(9) 0.0067(7) 0.0210(7) 0.0204(7)
C30 0.0265(11) 0.0315(11) 0.0261(11) 0.0098(9) 0.0048(8) 0.0061(9)
C31 0.0264(11) 0.0324(12) 0.0304(11) 0.0087(9) 0.0091(9) 0.0043(9)
F32 0.0319(7) 0.0375(8) 0.0452(8) 0.0061(6) 0.0183(6) 0.0028(6)
C33 0.0285(11) 0.0309(12) 0.0342(12) 0.0096(10) 0.0064(9) 0.0002(9)
F34 0.0389(8) 0.0336(8) 0.0518(9) 0.0076(7) 0.0134(7) -0.0064(6)
C35 0.0374(12) 0.0271(11) 0.0297(11) 0.0063(9) 0.0047(9) 0.0072(9)
F36 0.0550(10) 0.0307(8) 0.0441(9) 0.0007(6) 0.0112(7) 0.0077(7)
C37 0.0289(11) 0.0415(13) 0.0275(11) 0.0125(10) 0.0085(9) 0.0124(10)
C38 0.0242(10) 0.0353(12) 0.0299(11) 0.0146(9) 0.0053(8) 0.0050(9)
F39 0.0291(7) 0.0422(8) 0.0456(8) 0.0165(7) 0.0147(6) 0.0044(6)
F40 0.0447(9) 0.0492(9) 0.0406(8) 0.0107(7) 0.0220(7) 0.0196(7)
C41 0.0252(10) 0.0314(11) 0.0225(10) 0.0078(9) 0.0050(8) 0.0040(8)
C42 0.0290(11) 0.0358(12) 0.0278(11) 0.0034(9) 0.0054(9) 0.0034(9)
C43 0.0428(14) 0.0346(13) 0.0517(16) 0.0106(12) 0.0200(12) 0.0124(11)
C44 0.0297(12) 0.0524(15) 0.0276(12) 0.0030(11) 0.0096(9) 0.0068(11)
C45 0.0289(12) 0.0725(19) 0.0273(12) 0.0167(12) 0.0084(10) 0.0035(12)
C46 0.0494(18) 0.111(3) 0.0406(16) 0.0312(18) 0.0237(14) 0.0137(18)
C47 0.0322(12) 0.0582(17) 0.0340(13) 0.0239(12) 0.0048(10) 0.0036(11)
C48 0.0297(11) 0.0411(13) 0.0277(11) 0.0139(10) 0.0066(9) 0.0040(10)
C49 0.0473(15) 0.0380(14) 0.0521(16) 0.0244(12) 0.0188(13) 0.0100(11)
C50 0.0254(10) 0.0280(11) 0.0254(10) 0.0080(8) 0.0064(8) 0.0018(8)
C51 0.0260(10) 0.0292(11) 0.0320(11) 0.0093(9) 0.0093(9) 0.0036(8)
C52 0.0308(12) 0.0375(13) 0.0334(12) -0.0003(10) 0.0063(10) 0.0062(10)
C53 0.0314(12) 0.0308(12) 0.0381(13) 0.0093(10) 0.0124(10) 0.0061(9)
C54 0.0266(11) 0.0316(12) 0.0416(13) 0.0137(10) 0.0070(10) 0.0035(9)
C55 0.0300(12) 0.0412(14) 0.0578(17) 0.0162(13) 0.0043(12) 0.0068(11)
C56 0.0295(11) 0.0363(12) 0.0320(12) 0.0118(10) 0.0013(9) 0.0016(9)
C57 0.0310(11) 0.0329(12) 0.0248(11) 0.0084(9) 0.0035(9) 0.0019(9)
C58 0.0358(13) 0.0415(14) 0.0262(11) 0.0003(10) 0.0011(10) 0.0031(10)

loop_
_atom_type_symbol
_atom_type_scat_dispersion_real
_atom_type_scat_dispersion_imag
_atom_type_scat_Cromer_Mann_a1
_atom_type_scat_Cromer_Mann_b1
_atom_type_scat_Cromer_Mann_a2
_atom_type_scat_Cromer_Mann_b2
_atom_type_scat_Cromer_Mann_a3
_atom_type_scat_Cromer_Mann_b3
_atom_type_scat_Cromer_Mann_a4
_atom_type_scat_Cromer_Mann_b4
_atom_type_scat_Cromer_Mann_c
_atom_type_scat_source
C 0.0033 0.0016 2.3100 20.8439 1.0200 10.2075 1.5886 0.5687 0.8650 51.6512 0.2156 'International Tables Vol C 4.2.6.8 and 6.1.1.4'
H 0.0000 0.0000 0.4930 10.5109 0.3229 26.1257 0.1402 3.1424 0.0408 57.7998 0.0030 'International Tables Vol C 4.2.6.8 and 6.1.1.4'
B 0.0013 0.0007 2.0545 23.2185 1.3326 1.0210 1.0979 60.3498 0.7068 0.1403 -0.1932 'International Tables Vol C 4.2.6.8 and 6.1.1.4'
F 0.0171 0.0103 3.5392 10.2825 2.6412 4.2944 1.5170 0.2615 1.0243 26.1476 0.2776 'International Tables Vol C 4.2.6.8 and 6.1.1.4'
O 0.0106 0.0060 3.0485 13.2771 2.2868 5.7011 1.5463 0.3239 0.8670 32.9089 0.2508 'International Tables Vol C 4.2.6.8 and 6.1.1.4'
P 0.1023 0.0942 6.4345 1.9067 4.1791 27.1570 1.7800 0.5260 1.4908 68.1645 1.1149 'International Tables Vol C 4.2.6.8 and 6.1.1.4'

loop_
_geom_angle_atom_site_label_1
_geom_angle_atom_site_label_2
_geom_angle_atom_site_label_3
_geom_angle
_geom_angle_publ_flag
C2 P1 C41 98.97(10) yes
C2 P1 C50 111.69(10) yes
C41 P1 C50 106.20(10) yes
P1 C2 C3 124.02(17) yes
P1 C2 C7 118.55(16) yes
C3 C2 C7 116.56(19) yes
C2 C3 C4 120.9(2) yes
C2 C3 H31 119.0 no
C4 C3 H31 120.0 no
C3 C4 C5 120.3(2) yes
C3 C4 H41 119.7 no
C5 C4 H41 120.0 no
C4 C5 C6 120.9(2) yes
C4 C5 H51 119.3 no
C6 C5 H51 119.8 no
C5 C6 C7 117.5(2) yes
C5 C6 C15 124.72(19) yes
C7 C6 C15 117.72(19) yes
C2 C7 C6 123.85(19) yes
C2 C7 O8 116.22(18) yes
C6 C7 O8 119.93(18) yes
C7 O8 C9 115.52(16) yes
O8 C9 C10 116.41(19) yes
O8 C9 C14 119.79(19) yes
C10 C9 C14 123.8(2) yes
C9 C10 C11 116.3(2) yes
C9 C10 B18 124.6(2) yes
C11 C10 B18 119.0(2) yes
C10 C11 C12 121.3(2) yes
C10 C11 H111 118.3 no
C12 C11 H111 120.4 no
C11 C12 C13 120.1(2) yes
C11 C12 H121 119.6 no
C13 C12 H121 120.3 no
C12 C13 C14 121.1(2) yes
C12 C13 H131 119.9 no
C14 C13 H131 118.9 no
C9 C14 C13 117.4(2) yes
C9 C14 C15 117.64(19) yes
C13 C14 C15 124.9(2) yes
C6 C15 C14 106.61(17) yes
C6 C15 C16 112.44(19) yes
C14 C15 C16 112.26(19) yes
C6 C15 C17 107.91(18) yes
C14 C15 C17 108.81(18) yes
C16 C15 C17 108.67(19) yes
C15 C16 H161 110.3 no
C15 C16 H162 110.4 no
H161 C16 H162 108.2 no
C15 C16 H163 110.2 no
H161 C16 H163 107.7 no
H162 C16 H163 110.1 no
C15 C17 H173 109.4 no
C15 C17 H172 109.3 no
H173 C17 H172 110.3 no
C15 C17 H171 109.5 no
H173 C17 H171 109.1 no
H172 C17 H171 109.2 no
C10 B18 C19 124.9(2) yes
C10 B18 C30 117.1(2) yes
C19 B18 C30 117.6(2) yes
B18 C19 C20 122.3(2) yes
B18 C19 C27 123.2(2) yes
C20 C19 C27 114.3(2) yes
C19 C20 F21 119.9(2) yes
C19 C20 C22 123.9(2) yes
F21 C20 C22 116.3(2) yes
C20 C22 F23 121.1(2) yes
C20 C22 C24 119.0(2) yes
F23 C22 C24 119.9(2) yes
C22 C24 F25 119.8(2) yes
C22 C24 C26 119.8(2) yes
F25 C24 C26 120.4(2) yes
C24 C26 C27 119.8(2) yes
C24 C26 F29 119.9(2) yes
C27 C26 F29 120.3(2) yes
C19 C27 C26 123.2(2) yes
C19 C27 F28 120.4(2) yes
C26 C27 F28 116.3(2) yes
B18 C30 C31 122.1(2) yes
B18 C30 C38 122.5(2) yes
C31 C30 C38 115.4(2) yes
C30 C31 F32 119.6(2) yes
C30 C31 C33 123.2(2) yes
F32 C31 C33 117.2(2) yes
C31 C33 F34 121.0(2) yes
C31 C33 C35 119.3(2) yes
F34 C33 C35 119.7(2) yes
C33 C35 F36 119.6(2) yes
C33 C35 C37 119.5(2) yes
F36 C35 C37 120.8(2) yes
C35 C37 C38 119.4(2) yes
C35 C37 F40 119.6(2) yes
C38 C37 F40 121.0(2) yes
C30 C38 C37 123.2(2) yes
C30 C38 F39 119.5(2) yes
C37 C38 F39 117.3(2) yes
P1 C41 C42 114.03(17) yes
P1 C41 C48 126.69(18) yes
C42 C41 C48 119.3(2) yes
C41 C42 C43 122.4(2) yes
C41 C42 C44 119.5(2) yes
C43 C42 C44 118.1(2) yes
C42 C43 H431 109.9 no
C42 C43 H432 110.7 no
H431 C43 H432 108.2 no
C42 C43 H433 111.0 no
H431 C43 H433 108.6 no
H432 C43 H433 108.3 no
C42 C44 C45 121.8(2) yes
C42 C44 H441 119.0 no
C45 C44 H441 119.2 no
C44 C45 C46 120.3(3) yes
C44 C45 C47 118.1(2) yes
C46 C45 C47 121.6(3) yes
C45 C46 H461 109.3 no
C45 C46 H462 108.8 no
H461 C46 H462 108.8 no
C45 C46 H463 110.1 no
H461 C46 H463 109.3 no
H462 C46 H463 110.5 no
C45 C47 C48 122.7(3) yes
C45 C47 H471 119.0 no
C48 C47 H471 118.3 no
C41 C48 C47 118.6(2) yes
C41 C48 C49 123.4(2) yes
C47 C48 C49 117.9(2) yes
C48 C49 H491 109.1 no
C48 C49 H492 110.2 no
H491 C49 H492 109.6 no
C48 C49 H493 109.0 no
H491 C49 H493 110.2 no
H492 C49 H493 108.7 no
P1 C50 C51 127.73(17) yes
P1 C50 C57 113.79(17) yes
C51 C50 C57 118.2(2) yes
C50 C51 C52 123.9(2) yes
C50 C51 C53 119.3(2) yes
C52 C51 C53 116.8(2) yes
C51 C52 H521 109.8 no
C51 C52 H522 110.2 no
H521 C52 H522 109.7 no
C51 C52 H523 110.5 no
H521 C52 H523 108.2 no
H522 C52 H523 108.3 no
C51 C53 C54 122.8(2) yes
C51 C53 H531 118.7 no
C54 C53 H531 118.5 no
C53 C54 C55 121.3(2) yes
C53 C54 C56 117.4(2) yes
C55 C54 C56 121.2(2) yes
C54 C55 H551 108.3 no
C54 C55 H552 109.6 no
H551 C55 H552 107.7 no
C54 C55 H553 111.0 no
H551 C55 H553 108.8 no
H552 C55 H553 111.3 no
C54 C56 C57 122.5(2) yes
C54 C56 H561 118.4 no
C57 C56 H561 119.1 no
C50 C57 C56 119.8(2) yes
C50 C57 C58 122.3(2) yes
C56 C57 C58 118.0(2) yes
C57 C58 H581 107.8 no
C57 C58 H582 110.5 no
H581 C58 H582 110.0 no
C57 C58 H583 109.2 no
H581 C58 H583 108.8 no
H582 C58 H583 110.5 no

loop_
_geom_bond_atom_site_label_1
_geom_bond_atom_site_label_2
_geom_bond_distance
_geom_bond_publ_flag
P1 C2 1.836(2) yes
P1 C41 1.847(2) yes
P1 C50 1.841(2) yes
C2 C3 1.404(3) yes
C2 C7 1.397(3) yes
C3 C4 1.390(3) yes
C3 H31 0.973 no
C4 C5 1.384(3) yes
C4 H41 0.968 no
C5 C6 1.392(3) yes
C5 H51 0.961 no
C6 C7 1.389(3) yes
C6 C15 1.525(3) yes
C7 O8 1.389(2) yes
O8 C9 1.386(2) yes
C9 C10 1.402(3) yes
C9 C14 1.394(3) yes
C10 C11 1.408(3) yes
C10 B18 1.550(3) yes
C11 C12 1.390(3) yes
C11 H111 0.970 no
C12 C13 1.387(3) yes
C12 H121 0.973 no
C13 C14 1.394(3) yes
C13 H131 0.964 no
C14 C15 1.524(3) yes
C15 C16 1.527(3) yes
C15 C17 1.542(3) yes
C16 H161 0.995 no
C16 H162 0.991 no
C16 H163 0.974 no
C17 H173 0.985 no
C17 H172 0.985 no
C17 H171 0.972 no
B18 C19 1.567(3) yes
B18 C30 1.585(3) yes
C19 C20 1.397(3) yes
C19 C27 1.399(3) yes
C20 F21 1.348(3) yes
C20 C22 1.377(3) yes
C22 F23 1.339(3) yes
C22 C24 1.378(4) yes
C24 F25 1.334(3) yes
C24 C26 1.374(4) yes
C26 C27 1.376(3) yes
C26 F29 1.344(3) yes
C27 F28 1.346(3) yes
C30 C31 1.386(3) yes
C30 C38 1.385(3) yes
C31 F32 1.351(3) yes
C31 C33 1.378(3) yes
C33 F34 1.336(3) yes
C33 C35 1.383(3) yes
C35 F36 1.334(3) yes
C35 C37 1.378(3) yes
C37 C38 1.377(3) yes
C37 F40 1.345(3) yes
C38 F39 1.354(3) yes
C41 C42 1.410(3) yes
C41 C48 1.411(3) yes
C42 C43 1.506(4) yes
C42 C44 1.395(3) yes
C43 H431 0.981 no
C43 H432 0.973 no
C43 H433 0.981 no
C44 C45 1.383(4) yes
C44 H441 0.971 no
C45 C46 1.516(4) yes
C45 C47 1.384(4) yes
C46 H461 0.978 no
C46 H462 0.972 no
C46 H463 0.975 no
C47 C48 1.394(3) yes
C47 H471 0.958 no
C48 C49 1.510(4) yes
C49 H491 0.979 no
C49 H492 0.981 no
C49 H493 0.993 no
C50 C51 1.413(3) yes
C50 C57 1.422(3) yes
C51 C52 1.508(3) yes
C51 C53 1.401(3) yes
C52 H521 0.977 no
C52 H522 0.994 no
C52 H523 0.988 no
C53 C54 1.388(3) yes
C53 H531 0.971 no
C54 C55 1.511(3) yes
C54 C56 1.382(4) yes
C55 H551 0.973 no
C55 H552 0.975 no
C55 H553 0.993 no
C56 C57 1.395(3) yes
C56 H561 0.968 no
C57 C58 1.511(3) yes
C58 H581 0.969 no
C58 H582 0.987 no
C58 H583 0.982 no
